data_4066848
loop_
_publ_author_name
'V\'elez, Carmen L'
'Markwick, Phineus R. L.'
'Holland, Ryan L.'
'Dipasquale, Antonio G.'
'Rheingold, Arnold L.'
'O'Connor, Joseph M'

_publ_section_title
;
 Cobalt 1,3-Diisopropyl-1H-imidazol-2-ylidene Complexes: Synthesis,
 Solid-State Structures, and Quantum Chemistry Calculations.
;
_journal_issue 24
_journal_name_full Organometallics
_journal_page_first 6695
_journal_page_last 6702
_journal_paper_doi 10.1021/om100680c
_journal_volume 29
_journal_year 2010
_chemical_formula_moiety 'C32 H36 Co N2 P'
_chemical_formula_sum 'C32 H36 Co N2 P'
_chemical_formula_weight 538.53
_chemical_name_systematic
; 
 ? 
;
_space_group_IT_number 14
_symmetry_cell_setting monoclinic
_symmetry_space_group_name_Hall '-P 2yn'
_symmetry_space_group_name_H-M 'P 1 21/n 1'
_atom_sites_solution_hydrogens geom
_atom_sites_solution_primary direct
_atom_sites_solution_secondary difmap
_audit_creation_method SHELXL-97
_cell_angle_alpha 90.00
_cell_angle_beta 101.054(2)
_cell_angle_gamma 90.00
_cell_formula_units_Z 4
_cell_length_a 10.8070(17)
_cell_length_b 16.243(2)
_cell_length_c 15.582(2)
_cell_measurement_reflns_used 4865
_cell_measurement_temperature 100(2)
_cell_measurement_theta_max 28.5
_cell_measurement_theta_min 1.8
_cell_volume 2684.5(6)
_computing_cell_refinement 'Bruker SHELL'
_computing_data_collection 'Bruker SHELL'
_computing_data_reduction 'Bruker SAINT'
_computing_molecular_graphics ORTEP-32
_computing_publication_material WINGX
_computing_structure_refinement 'SHELXL-97 (Sheldrick, 1997)'
_computing_structure_solution 'SHELXL-97 (Sheldrick, 1997)'
_diffrn_ambient_temperature 100(2)
_diffrn_measured_fraction_theta_full 0.998
_diffrn_measured_fraction_theta_max 0.931
_diffrn_radiation_monochromator graphite
_diffrn_radiation_source 'fine-focus sealed tube'
_diffrn_radiation_type MoK\a
_diffrn_radiation_wavelength 0.71073
_diffrn_reflns_av_R_equivalents 0.0800
_diffrn_reflns_av_sigmaI/netI 0.0751
_diffrn_reflns_limit_h_max 14
_diffrn_reflns_limit_h_min -14
_diffrn_reflns_limit_k_max 18
_diffrn_reflns_limit_k_min -21
_diffrn_reflns_limit_l_max 20
_diffrn_reflns_limit_l_min -20
_diffrn_reflns_number 22639
_diffrn_reflns_theta_full 25.00
_diffrn_reflns_theta_max 28.45
_diffrn_reflns_theta_min 1.83
_exptl_absorpt_coefficient_mu 0.723
_exptl_absorpt_correction_T_max 0.9717
_exptl_absorpt_correction_T_min 0.9056
_exptl_absorpt_correction_type multi-scan
_exptl_absorpt_process_details SADABS
_exptl_crystal_colour red
_exptl_crystal_density_diffrn 1.332
_exptl_crystal_density_method 'not measured'
_exptl_crystal_description block
_exptl_crystal_F_000 1136
_exptl_crystal_size_max 0.14
_exptl_crystal_size_mid 0.08
_exptl_crystal_size_min 0.04
_refine_diff_density_max 0.493
_refine_diff_density_min -0.432
_refine_diff_density_rms 0.080
_refine_ls_extinction_method none
_refine_ls_goodness_of_fit_ref 1.031
_refine_ls_hydrogen_treatment constr
_refine_ls_matrix_type full
_refine_ls_number_parameters 329
_refine_ls_number_reflns 6317
_refine_ls_number_restraints 0
_refine_ls_restrained_S_all 1.031
_refine_ls_R_factor_all 0.0633
_refine_ls_R_factor_gt 0.0432
_refine_ls_shift/su_max 0.000
_refine_ls_shift/su_mean 0.000
_refine_ls_structure_factor_coef Fsqd
_refine_ls_weighting_details 'calc w=1/[\s^2^(Fo^2^)+(0.0458P)^2^+0.2649P] where P=(Fo^2^+2Fc^2^)/3'
_refine_ls_weighting_scheme calc
_refine_ls_wR_factor_gt 0.1013
_refine_ls_wR_factor_ref 0.1117
_reflns_number_gt 4865
_reflns_number_total 6317
_reflns_threshold_expression >2\s(I)
_cod_data_source_file om100680c_si_002.cif
_cod_data_source_block clv001ren
_cod_depositor_comments
;
The following automatic conversions were performed:

'_symmetry_cell_setting' value 'Monoclinic' changed to 'monoclinic'
according to /home/saulius/struct/CIF-dictionaries/cif_core.dic
dictionary named 'cif_core.dic' version 2.4.1 from 2010-06-29.

Automatic conversion script
Id: cif_fix_values 1715 2011-07-08 13:25:40Z adriana 
;
_cod_original_cell_volume 2684.6(7)
_cod_original_sg_symbol_H-M P21/n
_cod_database_code 4066848

loop_
_symmetry_equiv_pos_as_xyz
'x, y, z'
'-x+1/2, y+1/2, -z+1/2'
'-x, -y, -z'
'x-1/2, -y-1/2, z-1/2'

loop_
_atom_site_label
_atom_site_type_symbol
_atom_site_fract_x
_atom_site_fract_y
_atom_site_fract_z
_atom_site_U_iso_or_equiv
_atom_site_adp_type
_atom_site_occupancy
_atom_site_symmetry_multiplicity
_atom_site_calc_flag
_atom_site_refinement_flags
C1 C 0.2757(2) 0.12367(15) 0.37607(16) 0.0202(5) Uani 1 1 d .
H1 H 0.2434 0.1303 0.4268 0.024 Uiso 1 1 calc R
C2 C 0.2379(2) 0.16978(15) 0.29670(15) 0.0171(5) Uani 1 1 d .
H2 H 0.1753 0.2098 0.2862 0.021 Uiso 1 1 calc R
C3 C 0.3131(2) 0.14317(15) 0.23781(15) 0.0191(5) Uani 1 1 d .
H3 H 0.3092 0.1627 0.1812 0.023 Uiso 1 1 calc R
C4 C 0.3963(2) 0.08104(15) 0.27992(16) 0.0212(5) Uani 1 1 d .
H4 H 0.4578 0.0543 0.2560 0.025 Uiso 1 1 calc R
C5 C 0.3698(2) 0.06667(15) 0.36462(16) 0.0213(5) Uani 1 1 d .
H5 H 0.4072 0.0273 0.4047 0.026 Uiso 1 1 calc R
C6 C 0.43693(19) 0.26827(14) 0.43872(14) 0.0133(4) Uani 1 1 d .
C7 C 0.4266(2) 0.38977(15) 0.51043(14) 0.0170(5) Uani 1 1 d .
H7 H 0.4127 0.4452 0.5204 0.020 Uiso 1 1 calc R
C8 C 0.4707(2) 0.33265(15) 0.57105(15) 0.0172(5) Uani 1 1 d .
H8 H 0.4935 0.3411 0.6310 0.021 Uiso 1 1 calc R
C9 C 0.3439(2) 0.38731(15) 0.34682(14) 0.0160(5) Uani 1 1 d .
H9 H 0.3500 0.3479 0.3002 0.019 Uiso 1 1 calc R
C10 C 0.2041(2) 0.40131(15) 0.34684(15) 0.0189(5) Uani 1 1 d .
H10A H 0.1661 0.3504 0.3593 0.028 Uiso 1 1 calc R
H10B H 0.1631 0.4211 0.2905 0.028 Uiso 1 1 calc R
H10C H 0.1953 0.4412 0.3907 0.028 Uiso 1 1 calc R
C11 C 0.4090(2) 0.46659(15) 0.32727(16) 0.0220(5) Uani 1 1 d .
H11A H 0.4002 0.5074 0.3702 0.033 Uiso 1 1 calc R
H11B H 0.3708 0.4863 0.2702 0.033 Uiso 1 1 calc R
H11C H 0.4968 0.4560 0.3290 0.033 Uiso 1 1 calc R
C12 C 0.5113(2) 0.17830(14) 0.56922(15) 0.0161(5) Uani 1 1 d .
H12 H 0.4918 0.1359 0.5239 0.019 Uiso 1 1 calc R
C13 C 0.4317(2) 0.16051(17) 0.63781(17) 0.0261(6) Uani 1 1 d .
H13A H 0.4572 0.1962 0.6872 0.039 Uiso 1 1 calc R
H13B H 0.4432 0.1042 0.6563 0.039 Uiso 1 1 calc R
H13C H 0.3444 0.1700 0.6132 0.039 Uiso 1 1 calc R
C14 C 0.6523(2) 0.17336(15) 0.60691(16) 0.0204(5) Uani 1 1 d .
H14A H 0.6988 0.1791 0.5606 0.031 Uiso 1 1 calc R
H14B H 0.6714 0.1211 0.6352 0.031 Uiso 1 1 calc R
H14C H 0.6755 0.2168 0.6487 0.031 Uiso 1 1 calc R
C15 C 0.5848(2) 0.22930(14) 0.19229(14) 0.0145(5) Uani 1 1 d .
C16 C 0.5035(2) 0.28892(15) 0.14883(15) 0.0187(5) Uani 1 1 d .
H16 H 0.4600 0.3229 0.1809 0.022 Uiso 1 1 calc R
C17 C 0.4859(2) 0.29871(15) 0.05878(15) 0.0195(5) Uani 1 1 d .
H17 H 0.4324 0.3396 0.0312 0.023 Uiso 1 1 calc R
C18 C 0.5481(2) 0.24741(16) 0.01008(15) 0.0221(5) Uani 1 1 d .
H18 H 0.5369 0.2538 -0.0502 0.027 Uiso 1 1 calc R
C19 C 0.6268(2) 0.18678(16) 0.05164(16) 0.0246(6) Uani 1 1 d .
H19 H 0.6681 0.1519 0.0190 0.029 Uiso 1 1 calc R
C20 C 0.6450(2) 0.17721(15) 0.14212(15) 0.0187(5) Uani 1 1 d .
H20 H 0.6977 0.1357 0.1692 0.022 Uiso 1 1 calc R
C21 C 0.6881(2) 0.31620(14) 0.34901(15) 0.0148(5) Uani 1 1 d .
C22 C 0.7285(2) 0.37260(15) 0.29248(16) 0.0211(5) Uani 1 1 d .
H22 H 0.7092 0.3634 0.2325 0.025 Uiso 1 1 calc R
C23 C 0.7973(2) 0.44238(16) 0.32443(17) 0.0252(6) Uani 1 1 d .
H23 H 0.8215 0.4799 0.2857 0.030 Uiso 1 1 calc R
C24 C 0.8296(2) 0.45595(16) 0.41368(17) 0.0241(5) Uani 1 1 d .
H24 H 0.8772 0.5018 0.4352 0.029 Uiso 1 1 calc R
C25 C 0.7902(2) 0.40059(16) 0.47062(16) 0.0222(5) Uani 1 1 d .
H25 H 0.8110 0.4094 0.5306 0.027 Uiso 1 1 calc R
C26 C 0.7198(2) 0.33216(15) 0.43831(15) 0.0186(5) Uani 1 1 d .
H26 H 0.6930 0.2960 0.4773 0.022 Uiso 1 1 calc R
C27 C 0.7309(2) 0.14586(14) 0.34144(13) 0.0134(4) Uani 1 1 d .
C28 C 0.7132(2) 0.07588(15) 0.38995(15) 0.0176(5) Uani 1 1 d .
H28 H 0.6366 0.0684 0.4078 0.021 Uiso 1 1 calc R
C29 C 0.8076(2) 0.01747(16) 0.41200(15) 0.0211(5) Uani 1 1 d .
H29 H 0.7944 -0.0283 0.4450 0.025 Uiso 1 1 calc R
C30 C 0.9211(2) 0.02728(16) 0.38497(16) 0.0218(5) Uani 1 1 d .
H30 H 0.9837 -0.0125 0.3985 0.026 Uiso 1 1 calc R
C31 C 0.9417(2) 0.09690(16) 0.33736(15) 0.0202(5) Uani 1 1 d .
H31 H 1.0182 0.1038 0.3193 0.024 Uiso 1 1 calc R
C32 C 0.8475(2) 0.15614(15) 0.31687(15) 0.0171(5) Uani 1 1 d .
H32 H 0.8624 0.2032 0.2864 0.021 Uiso 1 1 calc R
N1 N 0.40592(17) 0.35015(12) 0.43037(12) 0.0143(4) Uani 1 1 d .
N2 N 0.47572(17) 0.25877(12) 0.52727(12) 0.0148(4) Uani 1 1 d .
P1 P 0.59973(5) 0.22074(4) 0.31244(4) 0.01230(13) Uani 1 1 d .
Co1 Co 0.42899(3) 0.189171(19) 0.349725(19) 0.01199(10) Uani 1 1 d .

loop_
_atom_site_aniso_label
_atom_site_aniso_U_11
_atom_site_aniso_U_22
_atom_site_aniso_U_33
_atom_site_aniso_U_23
_atom_site_aniso_U_13
_atom_site_aniso_U_12
C1 0.0160(11) 0.0233(14) 0.0208(12) 0.0008(10) 0.0025(9) -0.0067(10)
C2 0.0121(11) 0.0163(13) 0.0207(12) -0.0006(9) -0.0024(9) -0.0031(9)
C3 0.0188(12) 0.0215(14) 0.0152(11) -0.0048(10) -0.0011(9) -0.0072(10)
C4 0.0176(11) 0.0171(13) 0.0278(13) -0.0116(10) 0.0013(10) -0.0064(10)
C5 0.0178(11) 0.0138(12) 0.0289(13) 0.0042(10) -0.0038(10) -0.0049(10)
C6 0.0105(10) 0.0154(12) 0.0138(11) -0.0006(9) 0.0019(8) -0.0012(9)
C7 0.0178(11) 0.0167(12) 0.0151(11) -0.0038(9) -0.0005(9) 0.0009(9)
C8 0.0201(12) 0.0168(12) 0.0138(11) -0.0035(9) 0.0008(9) -0.0022(9)
C9 0.0168(11) 0.0158(12) 0.0141(11) 0.0013(9) -0.0002(9) 0.0023(9)
C10 0.0177(12) 0.0181(13) 0.0194(12) 0.0008(10) -0.0003(9) 0.0024(9)
C11 0.0227(12) 0.0190(13) 0.0242(12) 0.0039(10) 0.0043(10) -0.0007(10)
C12 0.0189(11) 0.0137(12) 0.0141(11) 0.0000(9) -0.0010(9) -0.0006(9)
C13 0.0246(13) 0.0238(14) 0.0312(14) 0.0088(11) 0.0087(11) 0.0012(11)
C14 0.0197(12) 0.0175(13) 0.0229(12) 0.0033(10) 0.0015(10) 0.0004(10)
C15 0.0128(10) 0.0161(12) 0.0142(11) -0.0005(9) 0.0016(9) -0.0037(9)
C16 0.0182(11) 0.0203(13) 0.0178(11) 0.0003(10) 0.0042(10) 0.0042(10)
C17 0.0176(11) 0.0209(13) 0.0185(12) 0.0060(10) -0.0005(10) 0.0043(10)
C18 0.0222(12) 0.0293(14) 0.0138(11) 0.0019(10) 0.0006(10) 0.0012(11)
C19 0.0310(14) 0.0268(15) 0.0158(12) -0.0050(10) 0.0042(10) 0.0077(11)
C20 0.0188(12) 0.0171(13) 0.0183(12) 0.0001(9) -0.0008(10) 0.0038(9)
C21 0.0116(10) 0.0131(11) 0.0196(11) -0.0004(9) 0.0024(9) 0.0022(9)
C22 0.0270(13) 0.0200(13) 0.0182(12) -0.0030(10) 0.0089(10) -0.0041(10)
C23 0.0339(14) 0.0179(13) 0.0257(13) 0.0038(11) 0.0106(11) -0.0066(11)
C24 0.0255(13) 0.0179(13) 0.0282(13) -0.0031(11) 0.0032(11) -0.0080(10)
C25 0.0228(12) 0.0235(14) 0.0180(12) -0.0023(10) -0.0017(10) -0.0025(10)
C26 0.0183(11) 0.0200(13) 0.0166(11) 0.0033(10) 0.0012(9) -0.0028(10)
C27 0.0129(10) 0.0146(12) 0.0110(10) -0.0018(9) -0.0017(8) 0.0009(9)
C28 0.0157(11) 0.0181(13) 0.0175(11) -0.0004(9) -0.0002(9) -0.0018(9)
C29 0.0232(12) 0.0172(13) 0.0207(12) 0.0015(10) -0.0012(10) -0.0013(10)
C30 0.0173(11) 0.0214(13) 0.0228(12) -0.0038(10) -0.0059(10) 0.0066(10)
C31 0.0128(11) 0.0251(14) 0.0219(12) -0.0022(10) 0.0017(9) -0.0010(9)
C32 0.0158(11) 0.0182(12) 0.0164(11) -0.0008(9) 0.0005(9) -0.0014(9)
N1 0.0157(9) 0.0135(10) 0.0127(9) -0.0008(8) 0.0006(7) 0.0006(8)
N2 0.0165(9) 0.0133(10) 0.0133(9) 0.0003(8) -0.0002(8) -0.0007(8)
P1 0.0121(3) 0.0121(3) 0.0125(3) 0.0003(2) 0.0016(2) 0.0001(2)
Co1 0.01079(15) 0.01201(17) 0.01279(16) -0.00120(12) 0.00126(11) -0.00136(12)

loop_
_atom_type_symbol
_atom_type_description
_atom_type_scat_dispersion_real
_atom_type_scat_dispersion_imag
_atom_type_scat_source
C C 0.0033 0.0016 'International Tables Vol C Tables 4.2.6.8 and 6.1.1.4'
H H 0.0000 0.0000 'International Tables Vol C Tables 4.2.6.8 and 6.1.1.4'
N N 0.0061 0.0033 'International Tables Vol C Tables 4.2.6.8 and 6.1.1.4'
P P 0.1023 0.0942 'International Tables Vol C Tables 4.2.6.8 and 6.1.1.4'
Co Co 0.3494 0.9721 'International Tables Vol C Tables 4.2.6.8 and 6.1.1.4'

loop_
_geom_angle_atom_site_label_1
_geom_angle_atom_site_label_2
_geom_angle_atom_site_label_3
_geom_angle
C5 C1 C2 109.0(2)
C5 C1 Co1 71.92(13)
C2 C1 Co1 70.62(12)
C3 C2 C1 107.3(2)
C3 C2 Co1 69.79(13)
C1 C2 Co1 69.08(13)
C2 C3 C4 108.0(2)
C2 C3 Co1 70.90(13)
C4 C3 Co1 69.09(13)
C5 C4 C3 108.8(2)
C5 C4 Co1 72.23(14)
C3 C4 Co1 70.66(13)
C1 C5 C4 106.7(2)
C1 C5 Co1 68.74(13)
C4 C5 Co1 67.98(13)
N1 C6 N2 103.08(18)
N1 C6 Co1 128.09(16)
N2 C6 Co1 128.83(17)
C8 C7 N1 106.7(2)
C7 C8 N2 107.1(2)
N1 C9 C11 111.90(19)
N1 C9 C10 110.05(17)
C11 C9 C10 111.59(19)
N2 C12 C13 110.12(19)
N2 C12 C14 111.85(18)
C13 C12 C14 112.1(2)
C16 C15 C20 117.9(2)
C16 C15 P1 117.89(16)
C20 C15 P1 124.14(18)
C17 C16 C15 121.5(2)
C18 C17 C16 119.9(2)
C19 C18 C17 119.5(2)
C18 C19 C20 120.6(2)
C15 C20 C19 120.6(2)
C26 C21 C22 117.5(2)
C26 C21 P1 118.48(17)
C22 C21 P1 124.03(18)
C23 C22 C21 121.2(2)
C24 C23 C22 120.2(2)
C23 C24 C25 119.3(2)
C26 C25 C24 120.2(2)
C25 C26 C21 121.7(2)
C32 C27 C28 118.1(2)
C32 C27 P1 122.84(17)
C28 C27 P1 119.10(16)
C29 C28 C27 121.3(2)
C30 C29 C28 120.0(2)
C29 C30 C31 119.9(2)
C32 C31 C30 119.9(2)
C31 C32 C27 120.9(2)
C6 N1 C7 111.80(19)
C6 N1 C9 122.82(18)
C7 N1 C9 124.99(19)
C6 N2 C8 111.37(19)
C6 N2 C12 123.19(19)
C8 N2 C12 125.37(19)
C21 P1 C15 100.83(10)
C21 P1 C27 98.56(10)
C15 P1 C27 102.09(10)
C21 P1 Co1 123.18(7)
C15 P1 Co1 112.75(7)
C27 P1 Co1 116.29(7)
C6 Co1 C4 161.94(9)
C6 Co1 C1 97.45(9)
C4 Co1 C1 66.71(9)
C6 Co1 C3 142.97(9)
C4 Co1 C3 40.25(10)
C1 Co1 C3 66.83(9)
C6 Co1 C2 107.20(9)
C4 Co1 C2 66.88(9)
C1 Co1 C2 40.29(9)
C3 Co1 C2 39.31(9)
C6 Co1 P1 96.83(6)
C4 Co1 P1 97.64(7)
C1 Co1 P1 163.02(7)
C3 Co1 P1 105.98(6)
C2 Co1 P1 141.14(7)
C6 Co1 C5 122.24(9)
C4 Co1 C5 39.79(9)
C1 Co1 C5 39.34(9)
C3 Co1 C5 66.94(10)
C2 Co1 C5 66.80(9)
P1 Co1 C5 124.04(7)

loop_
_geom_bond_atom_site_label_1
_geom_bond_atom_site_label_2
_geom_bond_distance
C1 C5 1.411(3)
C1 C2 1.437(3)
C1 Co1 2.075(2)
C2 C3 1.405(3)
C2 Co1 2.096(2)
C3 C4 1.425(3)
C3 Co1 2.081(2)
C4 C5 1.423(3)
C4 Co1 2.061(2)
C5 Co1 2.117(2)
C6 N1 1.372(3)
C6 N2 1.372(3)
C6 Co1 1.880(2)
C7 C8 1.345(3)
C7 N1 1.383(3)
C8 N2 1.387(3)
C9 N1 1.474(3)
C9 C11 1.526(3)
C9 C10 1.528(3)
C12 N2 1.479(3)
C12 C13 1.523(3)
C12 C14 1.527(3)
C15 C16 1.393(3)
C15 C20 1.394(3)
C15 P1 1.853(2)
C16 C17 1.389(3)
C17 C18 1.385(3)
C18 C19 1.379(4)
C19 C20 1.394(3)
C21 C26 1.392(3)
C21 C22 1.398(3)
C21 P1 1.853(2)
C22 C23 1.394(3)
C23 C24 1.385(4)
C24 C25 1.386(3)
C25 C26 1.386(3)
C27 C32 1.395(3)
C27 C28 1.399(3)
C27 P1 1.857(2)
C28 C29 1.387(3)
C29 C30 1.381(3)
C30 C31 1.394(3)
C31 C32 1.393(3)
P1 Co1 2.1015(7)
